data_1504094
loop_
_publ_author_name
'Meyer, S. Todd'
'Hergenrother, Paul J.'

_publ_contact_author
; 
Scott R. Wilson 
University of Illinois 
School of Chemical Sciences, Box 59-1 
505 South Mathews Avenue 
Urbana, Illinois  61801 
USA 
;
_publ_section_title
;
 Small molecule ligands for bulged RNA secondary structures.
;
_journal_issue 18
_journal_name_full 'Organic letters'
_journal_page_first 4052
_journal_page_last 4055
_journal_paper_doi 10.1021/ol901478x
_journal_volume 11
_journal_year 2009
_chemical_formula_moiety 'C28 H20 O '
_chemical_formula_sum 'C28 H20 O'
_chemical_formula_weight 372.44
_chemical_name_systematic
; 
? 
;
_space_group_IT_number 2
_symmetry_cell_setting triclinic
_symmetry_space_group_name_Hall '-P 1'
_symmetry_space_group_name_H-M 'P -1'
_atom_sites_solution_hydrogens geom
_atom_sites_solution_primary direct
_atom_sites_solution_secondary difmap
_audit_creation_method SHELXL-97
_audit_update_record
; 
2007-11-30   text and data added, srw 
;
_cell_angle_alpha 76.183(7)
_cell_angle_beta 88.614(8)
_cell_angle_gamma 80.276(7)
_cell_formula_units_Z 4
_cell_length_a 9.6634(17)
_cell_length_b 13.954(2)
_cell_length_c 15.464(3)
_cell_measurement_reflns_used 1824
_cell_measurement_temperature 193(2)
_cell_measurement_theta_max 21.71
_cell_measurement_theta_min 2.14
_cell_volume 1995.5(6)
_computing_cell_refinement 'SAINT V7.23A (Bruker, 2005)'
_computing_data_collection 'APEX2 V2.0-1 (Bruker, 2004)'
_computing_data_reduction
; 
SAINT V7.23A, XPREP V2005/2, SADABS V2007/4 (Bruker, 2005 & 2007) 
;
_computing_molecular_graphics 'SHELXTL V6.12 (Bruker, 2005)'
_computing_publication_material 'XCIF V6.12 (Bruker, 2005)'
_computing_structure_refinement 'SHELXTL V6.12 (Bruker, 2005)'
_computing_structure_solution 'SHELXTL V6.12 (Bruker, 2005)'
_diffrn_ambient_temperature 193(2)
_diffrn_measured_fraction_theta_full 0.966
_diffrn_measured_fraction_theta_max 0.966
_diffrn_measurement_device 'Bruker Kappa/ApexII CCD'
_diffrn_measurement_method 'profile data from \f and \w scans'
_diffrn_radiation_monochromator graphite
_diffrn_radiation_source 'fine-focus sealed tube'
_diffrn_radiation_type MoK\a
_diffrn_radiation_wavelength 0.71073
_diffrn_radiation_wavelength_id ga98wias
_diffrn_reflns_av_R_equivalents 0.1413
_diffrn_reflns_av_sigmaI/netI 0.2212
_diffrn_reflns_limit_h_max 11
_diffrn_reflns_limit_h_min -11
_diffrn_reflns_limit_k_max 16
_diffrn_reflns_limit_k_min -16
_diffrn_reflns_limit_l_max 18
_diffrn_reflns_limit_l_min -18
_diffrn_reflns_number 19685
_diffrn_reflns_theta_full 25.74
_diffrn_reflns_theta_max 25.74
_diffrn_reflns_theta_min 1.36
_exptl_absorpt_coefficient_mu 0.074
_exptl_absorpt_correction_T_max 0.983
_exptl_absorpt_correction_T_min 0.978
_exptl_absorpt_correction_type integration
_exptl_absorpt_process_details 'SHELXTL/XPREP V2005/2 (Bruker, 2005)'
_exptl_crystal_colour colourless
_exptl_crystal_density_diffrn 1.240
_exptl_crystal_density_method 'not measured'
_exptl_crystal_description prism
_exptl_crystal_F_000 784
_exptl_crystal_id ga98wias
_exptl_crystal_preparation
; 
The data crystal was mounted using oil (Parantone-N, Exxon) to a 
0.2 mm Kapton micromount (Thorne, 2003) with the (-5 -1 -3) scattering 
planes roughly normal to the spindle axis. 
;
_exptl_crystal_size_max 0.20
_exptl_crystal_size_mid 0.15
_exptl_crystal_size_min 0.10
_refine_diff_density_max 0.188
_refine_diff_density_min -0.204
_refine_diff_density_rms 0.044
_refine_ls_extinction_coef 0.0075(8)
_refine_ls_extinction_expression Fc^*^=kFc[1+0.001xFc^2^\l^3^/sin(2\q)]^-1/4^
_refine_ls_extinction_method SHELXL
_refine_ls_goodness_of_fit_ref 0.890
_refine_ls_hydrogen_treatment noref
_refine_ls_matrix_type full
_refine_ls_number_parameters 524
_refine_ls_number_reflns 7352
_refine_ls_number_restraints 0
_refine_ls_restrained_S_all 0.890
_refine_ls_R_factor_all 0.2218
_refine_ls_R_factor_gt 0.0583
_refine_ls_shift/su_max 0.000
_refine_ls_shift/su_mean 0.000
_refine_ls_structure_factor_coef Fsqd
_refine_ls_weighting_details 'calc w=1/[\s^2^(Fo^2^)+(0.0448P)^2^+0.0000P] where P=(Fo^2^+2Fc^2^)/3'
_refine_ls_weighting_scheme calc
_refine_ls_wR_factor_gt 0.0993
_refine_ls_wR_factor_ref 0.1434
_reflns_number_gt 2572
_reflns_number_total 7352
_reflns_threshold_expression >2sigma(I)
_cod_data_source_file ol901478x_si_002.cif
_cod_data_source_block ga98wias
_cod_depositor_comments
;
The following automatic conversions were performed:

'_symmetry_cell_setting' value 'Triclinic' changed to 'triclinic'
according to /home/saulius/struct/CIF-dictionaries/cif_core.dic
dictionary named 'cif_core.dic' version 2.4.2 from 2011-04-26.

Automatic conversion script
Id: cif_fix_values 1715 2011-07-08 13:25:40Z adriana 
;
_cod_original_cell_volume 1995.4(6)
_cod_original_sg_symbol_Hall '-P 1 '
_cod_original_sg_symbol_H-M 'P-1   '
_cod_database_code 1504094

loop_
_symmetry_equiv_pos_as_xyz
'x, y, z'
'-x, -y, -z'

loop_
_atom_site_label
_atom_site_type_symbol
_atom_site_fract_x
_atom_site_fract_y
_atom_site_fract_z
_atom_site_U_iso_or_equiv
_atom_site_adp_type
_atom_site_occupancy
_atom_site_symmetry_multiplicity
_atom_site_calc_flag
_atom_site_refinement_flags
C1_1 C -0.0415(4) 0.7573(2) 0.9146(2) 0.0493(11) Uani 1 1 d .
H1A_1 H -0.0704 0.7446 0.8572 0.059 Uiso 1 1 calc R
C2_1 C 0.0455(5) 0.6651(3) 0.9719(2) 0.0481(10) Uani 1 1 d .
C3_1 C 0.1572(5) 0.6024(3) 0.9502(2) 0.0515(11) Uani 1 1 d .
H3_1 H 0.1887 0.6136 0.8905 0.062 Uiso 1 1 calc R
C4_1 C 0.2277(5) 0.5200(3) 1.0162(2) 0.0514(11) Uani 1 1 d .
C5_1 C 0.3477(5) 0.4549(3) 0.9981(3) 0.0602(12) Uani 1 1 d .
H5_1 H 0.3815 0.4638 0.9390 0.072 Uiso 1 1 calc R
C6_1 C 0.4158(5) 0.3796(3) 1.0634(3) 0.0694(13) Uani 1 1 d .
H6_1 H 0.4966 0.3373 1.0495 0.083 Uiso 1 1 calc R
C7_1 C 0.3676(6) 0.3640(3) 1.1515(3) 0.0725(15) Uani 1 1 d .
H7_1 H 0.4171 0.3123 1.1971 0.087 Uiso 1 1 calc R
C8_1 C 0.2509(5) 0.4227(3) 1.1711(3) 0.0640(13) Uani 1 1 d .
H8_1 H 0.2180 0.4105 1.2304 0.077 Uiso 1 1 calc R
C9_1 C 0.1759(5) 0.5025(3) 1.1049(2) 0.0538(11) Uani 1 1 d .
C10_1 C 0.0565(5) 0.5656(3) 1.1248(2) 0.0555(11) Uani 1 1 d .
H10_1 H 0.0196 0.5537 1.1832 0.067 Uiso 1 1 calc R
C11_1 C -0.0065(4) 0.6450(3) 1.0590(2) 0.0480(11) Uani 1 1 d .
C12_1 C -0.1300(5) 0.7201(3) 1.0647(3) 0.0579(12) Uani 1 1 d .
C13_1 C -0.1707(4) 0.7826(3) 0.9713(2) 0.0553(11) Uani 1 1 d .
H13A_1 H -0.2556 0.7630 0.9491 0.066 Uiso 1 1 calc R
C14_1 C -0.1938(5) 0.8949(3) 0.9644(3) 0.0657(12) Uani 1 1 d .
H14A_1 H -0.2737 0.9301 0.9237 0.079 Uiso 1 1 calc R
H14B_1 H -0.2112 0.9098 1.0235 0.079 Uiso 1 1 calc R
C15_1 C -0.0583(5) 0.9236(3) 0.9274(2) 0.0533(11) Uani 1 1 d .
H15_1 H -0.0337 0.9873 0.9249 0.064 Uiso 1 1 calc R
C16_1 C 0.0244(4) 0.8526(3) 0.8985(2) 0.0437(10) Uani 1 1 d .
C17_1 C 0.1643(4) 0.8619(2) 0.8591(3) 0.0471(10) Uani 1 1 d .
C18_1 C 0.2632(5) 0.8913(3) 0.9059(3) 0.0602(12) Uani 1 1 d .
H18_1 H 0.2401 0.9029 0.9630 0.072 Uiso 1 1 calc R
C19_1 C 0.3932(5) 0.9043(3) 0.8727(4) 0.0759(15) Uani 1 1 d .
H19_1 H 0.4584 0.9254 0.9061 0.091 Uiso 1 1 calc R
C20_1 C 0.4288(5) 0.8865(3) 0.7900(4) 0.0801(15) Uani 1 1 d .
H20_1 H 0.5185 0.8955 0.7662 0.096 Uiso 1 1 calc R
C21_1 C 0.3329(5) 0.8557(3) 0.7426(3) 0.0667(12) Uani 1 1 d .
H21_1 H 0.3588 0.8427 0.6863 0.080 Uiso 1 1 calc R
C22_1 C 0.1997(4) 0.8429(2) 0.7741(3) 0.0490(10) Uani 1 1 d .
C23_1 C 0.0993(4) 0.8099(3) 0.7209(2) 0.0458(10) Uani 1 1 d .
C24_1 C -0.0362(4) 0.8612(3) 0.7016(2) 0.0466(10) Uani 1 1 d .
H24_1 H -0.0643 0.9221 0.7193 0.056 Uiso 1 1 calc R
C25_1 C -0.1310(4) 0.8263(3) 0.6573(2) 0.0551(11) Uani 1 1 d .
H25_1 H -0.2241 0.8619 0.6459 0.066 Uiso 1 1 calc R
C26_1 C -0.0890(5) 0.7378(3) 0.6294(2) 0.0626(12) Uani 1 1 d .
H26_1 H -0.1538 0.7122 0.5994 0.075 Uiso 1 1 calc R
C27_1 C 0.0463(5) 0.6883(3) 0.6456(3) 0.0659(12) Uani 1 1 d .
H27_1 H 0.0755 0.6293 0.6250 0.079 Uiso 1 1 calc R
C28_1 C 0.1407(5) 0.7226(3) 0.6912(2) 0.0568(11) Uani 1 1 d .
H28_1 H 0.2338 0.6869 0.7024 0.068 Uiso 1 1 calc R
O1_1 O -0.1898(3) 0.7347(2) 1.13192(19) 0.0821(10) Uani 1 1 d .
C1_2 C 0.4171(4) 0.7506(3) 0.4200(2) 0.0468(10) Uani 1 1 d .
H1A_2 H 0.4490 0.7424 0.3598 0.056 Uiso 1 1 calc R
C2_2 C 0.3735(4) 0.6556(3) 0.4759(2) 0.0442(10) Uani 1 1 d .
C3_2 C 0.2883(4) 0.5959(3) 0.4556(2) 0.0483(10) Uani 1 1 d .
H3_2 H 0.2485 0.6104 0.3974 0.058 Uiso 1 1 calc R
C4_2 C 0.2582(4) 0.5115(3) 0.5211(2) 0.0473(10) Uani 1 1 d .
C5_2 C 0.1659(4) 0.4498(3) 0.5043(3) 0.0557(11) Uani 1 1 d .
H5_2 H 0.1266 0.4620 0.4462 0.067 Uiso 1 1 calc R
C6_2 C 0.1313(5) 0.3730(3) 0.5694(3) 0.0657(13) Uani 1 1 d .
H6_2 H 0.0674 0.3334 0.5564 0.079 Uiso 1 1 calc R
C7_2 C 0.1907(5) 0.3523(3) 0.6564(3) 0.0667(13) Uani 1 1 d .
H7_2 H 0.1657 0.2993 0.7018 0.080 Uiso 1 1 calc R
C8_2 C 0.2830(5) 0.4083(3) 0.6742(3) 0.0628(12) Uani 1 1 d .
H8_2 H 0.3234 0.3931 0.7323 0.075 Uiso 1 1 calc R
C9_2 C 0.3210(4) 0.4891(3) 0.6085(2) 0.0511(11) Uani 1 1 d .
C10_2 C 0.4137(4) 0.5502(3) 0.6257(2) 0.0545(11) Uani 1 1 d .
H10_2 H 0.4590 0.5353 0.6824 0.065 Uiso 1 1 calc R
C11_2 C 0.4387(4) 0.6308(3) 0.5614(2) 0.0472(10) Uani 1 1 d .
C12_2 C 0.5275(4) 0.7049(3) 0.5659(3) 0.0572(11) Uani 1 1 d .
C13_2 C 0.5372(4) 0.7715(3) 0.4743(2) 0.0511(10) Uani 1 1 d .
H13A_2 H 0.6304 0.7533 0.4476 0.061 Uiso 1 1 calc R
C14_2 C 0.5088(4) 0.8822(3) 0.4735(3) 0.0599(11) Uani 1 1 d .
H14A_2 H 0.5235 0.8929 0.5335 0.072 Uiso 1 1 calc R
H14B_2 H 0.5695 0.9199 0.4306 0.072 Uiso 1 1 calc R
C15_2 C 0.3578(4) 0.9122(3) 0.4451(2) 0.0524(11) Uani 1 1 d .
H15_2 H 0.3031 0.9743 0.4493 0.063 Uiso 1 1 calc R
C16_2 C 0.3070(4) 0.8447(3) 0.4136(2) 0.0430(10) Uani 1 1 d .
C17_2 C 0.1625(4) 0.8581(2) 0.3789(2) 0.0423(10) Uani 1 1 d .
C18_2 C 0.0510(4) 0.8848(2) 0.4322(3) 0.0489(10) Uani 1 1 d .
H18_2 H 0.0706 0.8909 0.4904 0.059 Uiso 1 1 calc R
C19_2 C -0.0867(5) 0.9027(3) 0.4030(3) 0.0582(11) Uani 1 1 d .
H19_2 H -0.1604 0.9208 0.4408 0.070 Uiso 1 1 calc R
C20_2 C -0.1174(4) 0.8943(3) 0.3186(3) 0.0608(12) Uani 1 1 d .
H20_2 H -0.2118 0.9076 0.2975 0.073 Uiso 1 1 calc R
C21_2 C -0.0079(4) 0.8660(2) 0.2648(3) 0.0500(10) Uani 1 1 d .
H21_2 H -0.0294 0.8585 0.2074 0.060 Uiso 1 1 calc R
C22_2 C 0.1308(4) 0.8486(2) 0.2923(2) 0.0453(10) Uani 1 1 d .
C23_2 C 0.2450(4) 0.8218(3) 0.2312(2) 0.0466(10) Uani 1 1 d .
C24_2 C 0.3566(4) 0.8736(3) 0.2115(2) 0.0496(10) Uani 1 1 d .
H24_2 H 0.3598 0.9301 0.2352 0.059 Uiso 1 1 calc R
C25_2 C 0.4633(5) 0.8436(3) 0.1579(2) 0.0603(12) Uani 1 1 d .
H25_2 H 0.5404 0.8787 0.1462 0.072 Uiso 1 1 calc R
C26_2 C 0.4595(5) 0.7633(3) 0.1210(2) 0.0657(12) Uani 1 1 d .
H26_2 H 0.5333 0.7430 0.0842 0.079 Uiso 1 1 calc R
C27_2 C 0.3470(5) 0.7131(3) 0.1382(3) 0.0724(14) Uani 1 1 d .
H27_2 H 0.3429 0.6582 0.1126 0.087 Uiso 1 1 calc R
C28_2 C 0.2403(5) 0.7417(3) 0.1923(3) 0.0610(12) Uani 1 1 d .
H28_2 H 0.1631 0.7067 0.2032 0.073 Uiso 1 1 calc R
O1_2 O 0.5852(3) 0.7129(2) 0.63300(18) 0.0779(9) Uani 1 1 d .

loop_
_atom_site_aniso_label
_atom_site_aniso_U_11
_atom_site_aniso_U_22
_atom_site_aniso_U_33
_atom_site_aniso_U_23
_atom_site_aniso_U_13
_atom_site_aniso_U_12
C1_1 0.058(3) 0.055(2) 0.036(2) -0.0085(19) -0.001(2) -0.016(2)
C2_1 0.064(3) 0.049(2) 0.036(2) -0.0109(19) 0.004(2) -0.022(2)
C3_1 0.078(4) 0.047(2) 0.033(2) -0.0094(19) 0.001(2) -0.022(2)
C4_1 0.074(3) 0.047(2) 0.037(2) -0.010(2) 0.000(2) -0.024(2)
C5_1 0.083(4) 0.050(3) 0.050(3) -0.015(2) 0.002(2) -0.015(2)
C6_1 0.093(4) 0.052(3) 0.061(3) -0.013(2) -0.004(3) -0.006(2)
C7_1 0.109(5) 0.047(3) 0.058(3) -0.006(2) -0.022(3) -0.009(3)
C8_1 0.099(4) 0.049(3) 0.042(3) -0.001(2) -0.006(3) -0.019(3)
C9_1 0.077(4) 0.046(2) 0.041(3) -0.010(2) -0.004(2) -0.019(2)
C10_1 0.080(4) 0.064(3) 0.029(2) -0.008(2) 0.007(2) -0.033(2)
C11_1 0.063(3) 0.052(2) 0.032(2) -0.0091(19) 0.002(2) -0.021(2)
C12_1 0.058(3) 0.080(3) 0.041(3) -0.014(2) 0.006(2) -0.027(3)
C13_1 0.053(3) 0.075(3) 0.038(2) -0.009(2) 0.001(2) -0.015(2)
C14_1 0.067(4) 0.074(3) 0.050(3) -0.009(2) 0.007(2) -0.006(2)
C15_1 0.058(3) 0.056(3) 0.045(2) -0.010(2) 0.002(2) -0.008(2)
C16_1 0.045(3) 0.051(2) 0.035(2) -0.0074(18) -0.005(2) -0.012(2)
C17_1 0.047(3) 0.036(2) 0.057(3) -0.0068(19) 0.000(2) -0.0069(19)
C18_1 0.053(3) 0.053(3) 0.075(3) -0.011(2) -0.009(3) -0.014(2)
C19_1 0.066(4) 0.050(3) 0.111(4) -0.014(3) -0.013(3) -0.014(3)
C20_1 0.044(4) 0.057(3) 0.131(5) -0.007(3) 0.011(3) -0.011(2)
C21_1 0.049(4) 0.059(3) 0.087(3) -0.010(2) 0.016(3) -0.007(2)
C22_1 0.045(3) 0.040(2) 0.053(3) 0.0009(19) 0.005(2) 0.0009(19)
C23_1 0.051(3) 0.050(2) 0.031(2) -0.0031(18) 0.0095(19) -0.005(2)
C24_1 0.054(3) 0.048(2) 0.031(2) -0.0012(17) 0.0053(19) -0.003(2)
C25_1 0.063(3) 0.059(3) 0.036(2) -0.004(2) -0.001(2) -0.002(2)
C26_1 0.080(4) 0.073(3) 0.034(2) -0.016(2) 0.001(2) -0.007(3)
C27_1 0.077(4) 0.071(3) 0.054(3) -0.030(2) 0.015(3) -0.005(3)
C28_1 0.057(3) 0.065(3) 0.047(2) -0.018(2) 0.010(2) -0.001(2)
O1_1 0.084(3) 0.109(2) 0.0490(19) -0.0147(17) 0.0207(17) -0.0114(19)
C1_2 0.041(3) 0.060(3) 0.036(2) -0.0169(19) 0.0022(19) 0.005(2)
C2_2 0.044(3) 0.048(2) 0.035(2) -0.0107(18) 0.0007(19) 0.008(2)
C3_2 0.056(3) 0.050(2) 0.034(2) -0.0119(19) -0.0005(19) 0.007(2)
C4_2 0.052(3) 0.044(2) 0.039(2) -0.0117(19) 0.004(2) 0.012(2)
C5_2 0.074(3) 0.044(2) 0.049(3) -0.016(2) 0.000(2) 0.000(2)
C6_2 0.079(4) 0.048(3) 0.068(3) -0.016(2) 0.011(3) -0.002(2)
C7_2 0.094(4) 0.049(3) 0.050(3) -0.009(2) 0.012(3) 0.002(3)
C8_2 0.088(4) 0.051(3) 0.040(3) -0.007(2) 0.009(2) 0.009(2)
C9_2 0.057(3) 0.049(2) 0.042(2) -0.013(2) 0.003(2) 0.007(2)
C10_2 0.058(3) 0.066(3) 0.033(2) -0.012(2) 0.001(2) 0.010(2)
C11_2 0.047(3) 0.054(2) 0.038(2) -0.014(2) 0.003(2) 0.005(2)
C12_2 0.040(3) 0.084(3) 0.045(3) -0.020(2) -0.001(2) 0.003(2)
C13_2 0.037(3) 0.070(3) 0.044(2) -0.016(2) 0.0047(19) -0.001(2)
C14_2 0.048(3) 0.070(3) 0.061(3) -0.015(2) -0.004(2) -0.011(2)
C15_2 0.052(3) 0.055(2) 0.053(3) -0.018(2) 0.003(2) -0.009(2)
C16_2 0.044(3) 0.047(2) 0.036(2) -0.0071(17) 0.0074(19) -0.007(2)
C17_2 0.042(3) 0.038(2) 0.046(2) -0.0035(17) 0.002(2) -0.0105(18)
C18_2 0.039(3) 0.048(2) 0.056(3) -0.0089(19) 0.006(2) -0.0046(19)
C19_2 0.050(4) 0.056(3) 0.065(3) -0.009(2) 0.005(2) -0.009(2)
C20_2 0.040(3) 0.057(3) 0.079(3) -0.003(2) -0.002(3) -0.009(2)
C21_2 0.043(3) 0.052(2) 0.053(3) -0.004(2) -0.005(2) -0.013(2)
C22_2 0.045(3) 0.044(2) 0.046(2) -0.0052(18) 0.000(2) -0.0128(19)
C23_2 0.050(3) 0.054(2) 0.037(2) -0.0086(19) -0.004(2) -0.014(2)
C24_2 0.056(3) 0.051(2) 0.043(2) -0.0102(19) 0.005(2) -0.015(2)
C25_2 0.065(4) 0.072(3) 0.043(3) -0.008(2) 0.008(2) -0.020(2)
C26_2 0.069(4) 0.092(3) 0.042(2) -0.025(2) 0.012(2) -0.019(3)
C27_2 0.080(4) 0.097(4) 0.060(3) -0.045(3) 0.011(3) -0.032(3)
C28_2 0.068(4) 0.078(3) 0.048(3) -0.024(2) 0.008(2) -0.031(2)
O1_2 0.074(3) 0.109(2) 0.0530(19) -0.0189(16) -0.0137(16) -0.0178(17)

loop_
_atom_type_symbol
_atom_type_description
_atom_type_scat_dispersion_real
_atom_type_scat_dispersion_imag
_atom_type_scat_source
C C 0.0033 0.0016 'International Tables Vol C Tables 4.2.6.8 and 6.1.1.4'
H H 0.0000 0.0000 'International Tables Vol C Tables 4.2.6.8 and 6.1.1.4'
O O 0.0106 0.0060 'International Tables Vol C Tables 4.2.6.8 and 6.1.1.4'

loop_
_exptl_crystal_face_index_h
_exptl_crystal_face_index_k
_exptl_crystal_face_index_l
_exptl_crystal_face_perp_dist
3.00 -1.00 1.00 0.1300
0.00 0.00 1.00 0.1200
0.00 0.00 -1.00 0.0300
0.00 -1.00 0.00 0.0500
0.00 1.00 0.00 0.0500
-1.00 -1.00 0.00 0.0700

loop_
_geom_angle_atom_site_label_1
_geom_angle_atom_site_label_2
_geom_angle_atom_site_label_3
_geom_angle
C2_1 C1_1 C16_1 115.0(3)
C2_1 C1_1 C13_1 105.1(3)
C16_1 C1_1 C13_1 102.3(3)
C2_1 C1_1 H1A_1 111.3
C16_1 C1_1 H1A_1 111.3
C13_1 C1_1 H1A_1 111.3
C3_1 C2_1 C11_1 119.6(3)
C3_1 C2_1 C1_1 129.8(3)
C11_1 C2_1 C1_1 110.6(4)
C2_1 C3_1 C4_1 120.7(4)
C2_1 C3_1 H3_1 119.7
C4_1 C3_1 H3_1 119.7
C5_1 C4_1 C3_1 123.0(4)
C5_1 C4_1 C9_1 118.2(3)
C3_1 C4_1 C9_1 118.8(4)
C6_1 C5_1 C4_1 121.5(4)
C6_1 C5_1 H5_1 119.3
C4_1 C5_1 H5_1 119.3
C5_1 C6_1 C7_1 120.6(4)
C5_1 C6_1 H6_1 119.7
C7_1 C6_1 H6_1 119.7
C8_1 C7_1 C6_1 119.8(4)
C8_1 C7_1 H7_1 120.1
C6_1 C7_1 H7_1 120.1
C7_1 C8_1 C9_1 121.7(4)
C7_1 C8_1 H8_1 119.2
C9_1 C8_1 H8_1 119.2
C10_1 C9_1 C8_1 122.2(4)
C10_1 C9_1 C4_1 119.5(3)
C8_1 C9_1 C4_1 118.3(4)
C11_1 C10_1 C9_1 119.4(4)
C11_1 C10_1 H10_1 120.3
C9_1 C10_1 H10_1 120.3
C10_1 C11_1 C2_1 121.9(4)
C10_1 C11_1 C12_1 128.7(4)
C2_1 C11_1 C12_1 109.4(3)
O1_1 C12_1 C11_1 127.4(4)
O1_1 C12_1 C13_1 124.0(4)
C11_1 C12_1 C13_1 108.6(4)
C12_1 C13_1 C14_1 113.4(3)
C12_1 C13_1 C1_1 104.2(3)
C14_1 C13_1 C1_1 107.6(3)
C12_1 C13_1 H13A_1 110.5
C14_1 C13_1 H13A_1 110.5
C1_1 C13_1 H13A_1 110.5
C15_1 C14_1 C13_1 102.8(3)
C15_1 C14_1 H14A_1 111.2
C13_1 C14_1 H14A_1 111.2
C15_1 C14_1 H14B_1 111.2
C13_1 C14_1 H14B_1 111.2
H14A_1 C14_1 H14B_1 109.1
C16_1 C15_1 C14_1 114.1(4)
C16_1 C15_1 H15_1 122.9
C14_1 C15_1 H15_1 122.9
C15_1 C16_1 C17_1 124.8(3)
C15_1 C16_1 C1_1 110.8(4)
C17_1 C16_1 C1_1 124.3(3)
C18_1 C17_1 C22_1 118.9(4)
C18_1 C17_1 C16_1 118.9(4)
C22_1 C17_1 C16_1 122.2(3)
C19_1 C18_1 C17_1 122.2(4)
C19_1 C18_1 H18_1 118.9
C17_1 C18_1 H18_1 118.9
C18_1 C19_1 C20_1 119.5(4)
C18_1 C19_1 H19_1 120.2
C20_1 C19_1 H19_1 120.2
C21_1 C20_1 C19_1 119.4(5)
C21_1 C20_1 H20_1 120.3
C19_1 C20_1 H20_1 120.3
C20_1 C21_1 C22_1 122.3(4)
C20_1 C21_1 H21_1 118.8
C22_1 C21_1 H21_1 118.8
C21_1 C22_1 C17_1 117.6(4)
C21_1 C22_1 C23_1 120.8(4)
C17_1 C22_1 C23_1 121.7(4)
C24_1 C23_1 C28_1 118.5(3)
C24_1 C23_1 C22_1 122.3(3)
C28_1 C23_1 C22_1 119.3(4)
C25_1 C24_1 C23_1 121.7(4)
C25_1 C24_1 H24_1 119.1
C23_1 C24_1 H24_1 119.1
C24_1 C25_1 C26_1 119.3(4)
C24_1 C25_1 H25_1 120.4
C26_1 C25_1 H25_1 120.4
C27_1 C26_1 C25_1 119.4(4)
C27_1 C26_1 H26_1 120.3
C25_1 C26_1 H26_1 120.3
C26_1 C27_1 C28_1 121.2(4)
C26_1 C27_1 H27_1 119.4
C28_1 C27_1 H27_1 119.4
C27_1 C28_1 C23_1 119.9(4)
C27_1 C28_1 H28_1 120.1
C23_1 C28_1 H28_1 120.1
C2_2 C1_2 C16_2 114.2(3)
C2_2 C1_2 C13_2 105.3(3)
C16_2 C1_2 C13_2 102.1(3)
C2_2 C1_2 H1A_2 111.6
C16_2 C1_2 H1A_2 111.6
C13_2 C1_2 H1A_2 111.6
C3_2 C2_2 C11_2 119.7(3)
C3_2 C2_2 C1_2 130.5(3)
C11_2 C2_2 C1_2 109.8(3)
C2_2 C3_2 C4_2 120.4(3)
C2_2 C3_2 H3_2 119.8
C4_2 C3_2 H3_2 119.8
C5_2 C4_2 C3_2 122.4(3)
C5_2 C4_2 C9_2 118.2(4)
C3_2 C4_2 C9_2 119.4(4)
C6_2 C5_2 C4_2 121.7(4)
C6_2 C5_2 H5_2 119.1
C4_2 C5_2 H5_2 119.1
C5_2 C6_2 C7_2 120.1(4)
C5_2 C6_2 H6_2 119.9
C7_2 C6_2 H6_2 119.9
C8_2 C7_2 C6_2 119.7(4)
C8_2 C7_2 H7_2 120.1
C6_2 C7_2 H7_2 120.1
C7_2 C8_2 C9_2 121.8(4)
C7_2 C8_2 H8_2 119.1
C9_2 C8_2 H8_2 119.1
C10_2 C9_2 C8_2 123.1(4)
C10_2 C9_2 C4_2 118.6(4)
C8_2 C9_2 C4_2 118.4(4)
C11_2 C10_2 C9_2 120.2(3)
C11_2 C10_2 H10_2 119.9
C9_2 C10_2 H10_2 119.9
C10_2 C11_2 C2_2 121.7(4)
C10_2 C11_2 C12_2 129.1(3)
C2_2 C11_2 C12_2 109.2(3)
O1_2 C12_2 C11_2 126.2(4)
O1_2 C12_2 C13_2 124.6(4)
C11_2 C12_2 C13_2 109.3(3)
C12_2 C13_2 C14_2 112.9(3)
C12_2 C13_2 C1_2 104.2(3)
C14_2 C13_2 C1_2 107.6(3)
C12_2 C13_2 H13A_2 110.7
C14_2 C13_2 H13A_2 110.7
C1_2 C13_2 H13A_2 110.7
C15_2 C14_2 C13_2 102.5(3)
C15_2 C14_2 H14A_2 111.3
C13_2 C14_2 H14A_2 111.3
C15_2 C14_2 H14B_2 111.3
C13_2 C14_2 H14B_2 111.3
H14A_2 C14_2 H14B_2 109.2
C16_2 C15_2 C14_2 114.0(3)
C16_2 C15_2 H15_2 123.0
C14_2 C15_2 H15_2 123.0
C15_2 C16_2 C17_2 124.3(3)
C15_2 C16_2 C1_2 110.9(3)
C17_2 C16_2 C1_2 124.8(3)
C18_2 C17_2 C22_2 118.1(4)
C18_2 C17_2 C16_2 118.6(3)
C22_2 C17_2 C16_2 123.3(4)
C19_2 C18_2 C17_2 122.0(4)
C19_2 C18_2 H18_2 119.0
C17_2 C18_2 H18_2 119.0
C18_2 C19_2 C20_2 119.9(4)
C18_2 C19_2 H19_2 120.1
C20_2 C19_2 H19_2 120.1
C19_2 C20_2 C21_2 119.1(4)
C19_2 C20_2 H20_2 120.4
C21_2 C20_2 H20_2 120.4
C22_2 C21_2 C20_2 122.0(4)
C22_2 C21_2 H21_2 119.0
C20_2 C21_2 H21_2 119.0
C21_2 C22_2 C17_2 118.9(4)
C21_2 C22_2 C23_2 120.2(3)
C17_2 C22_2 C23_2 121.0(4)
C24_2 C23_2 C28_2 118.4(4)
C24_2 C23_2 C22_2 122.2(3)
C28_2 C23_2 C22_2 119.4(4)
C25_2 C24_2 C23_2 120.4(4)
C25_2 C24_2 H24_2 119.8
C23_2 C24_2 H24_2 119.8
C26_2 C25_2 C24_2 120.9(4)
C26_2 C25_2 H25_2 119.5
C24_2 C25_2 H25_2 119.5
C27_2 C26_2 C25_2 119.0(4)
C27_2 C26_2 H26_2 120.5
C25_2 C26_2 H26_2 120.5
C26_2 C27_2 C28_2 120.7(4)
C26_2 C27_2 H27_2 119.6
C28_2 C27_2 H27_2 119.6
C27_2 C28_2 C23_2 120.5(4)
C27_2 C28_2 H28_2 119.7
C23_2 C28_2 H28_2 119.8

loop_
_geom_bond_atom_site_label_1
_geom_bond_atom_site_label_2
_geom_bond_distance
C1_1 C2_1 1.507(5)
C1_1 C16_1 1.535(5)
C1_1 C13_1 1.549(5)
C1_1 H1A_1 1.0000
C2_1 C3_1 1.359(5)
C2_1 C11_1 1.407(5)
C3_1 C4_1 1.427(5)
C3_1 H3_1 0.9500
C4_1 C5_1 1.414(5)
C4_1 C9_1 1.428(5)
C5_1 C6_1 1.359(5)
C5_1 H5_1 0.9500
C6_1 C7_1 1.408(5)
C6_1 H6_1 0.9500
C7_1 C8_1 1.350(6)
C7_1 H7_1 0.9500
C8_1 C9_1 1.426(5)
C8_1 H8_1 0.9500
C9_1 C10_1 1.404(5)
C10_1 C11_1 1.378(5)
C10_1 H10_1 0.9500
C11_1 C12_1 1.465(5)
C12_1 O1_1 1.220(4)
C12_1 C13_1 1.520(5)
C13_1 C14_1 1.523(5)
C13_1 H13A_1 1.0000
C14_1 C15_1 1.495(5)
C14_1 H14A_1 0.9900
C14_1 H14B_1 0.9900
C15_1 C16_1 1.321(5)
C15_1 H15_1 0.9500
C16_1 C17_1 1.483(5)
C17_1 C18_1 1.383(5)
C17_1 C22_1 1.423(5)
C18_1 C19_1 1.369(6)
C18_1 H18_1 0.9500
C19_1 C20_1 1.383(6)
C19_1 H19_1 0.9500
C20_1 C21_1 1.378(6)
C20_1 H20_1 0.9500
C21_1 C22_1 1.391(5)
C21_1 H21_1 0.9500
C22_1 C23_1 1.484(5)
C23_1 C24_1 1.384(5)
C23_1 C28_1 1.396(4)
C24_1 C25_1 1.372(5)
C24_1 H24_1 0.9500
C25_1 C26_1 1.398(5)
C25_1 H25_1 0.9500
C26_1 C27_1 1.370(5)
C26_1 H26_1 0.9500
C27_1 C28_1 1.378(5)
C27_1 H27_1 0.9500
C28_1 H28_1 0.9500
C1_2 C2_2 1.517(5)
C1_2 C16_2 1.529(4)
C1_2 C13_2 1.554(5)
C1_2 H1A_2 1.0000
C2_2 C3_2 1.356(5)
C2_2 C11_2 1.419(4)
C3_2 C4_2 1.424(5)
C3_2 H3_2 0.9500
C4_2 C5_2 1.408(5)
C4_2 C9_2 1.437(5)
C5_2 C6_2 1.364(5)
C5_2 H5_2 0.9500
C6_2 C7_2 1.420(5)
C6_2 H6_2 0.9500
C7_2 C8_2 1.354(5)
C7_2 H7_2 0.9500
C8_2 C9_2 1.419(5)
C8_2 H8_2 0.9500
C9_2 C10_2 1.407(5)
C10_2 C11_2 1.363(5)
C10_2 H10_2 0.9500
C11_2 C12_2 1.465(5)
C12_2 O1_2 1.226(4)
C12_2 C13_2 1.509(5)
C13_2 C14_2 1.520(4)
C13_2 H13A_2 1.0000
C14_2 C15_2 1.495(5)
C14_2 H14A_2 0.9900
C14_2 H14B_2 0.9900
C15_2 C16_2 1.324(4)
C15_2 H15_2 0.9500
C16_2 C17_2 1.474(5)
C17_2 C18_2 1.396(5)
C17_2 C22_2 1.422(5)
C18_2 C19_2 1.379(5)
C18_2 H18_2 0.9500
C19_2 C20_2 1.381(5)
C19_2 H19_2 0.9500
C20_2 C21_2 1.393(5)
C20_2 H20_2 0.9500
C21_2 C22_2 1.381(5)
C21_2 H21_2 0.9500
C22_2 C23_2 1.493(5)
C23_2 C24_2 1.386(5)
C23_2 C28_2 1.396(5)
C24_2 C25_2 1.380(5)
C24_2 H24_2 0.9500
C25_2 C26_2 1.379(5)
C25_2 H25_2 0.9500
C26_2 C27_2 1.377(5)
C26_2 H26_2 0.9500
C27_2 C28_2 1.378(5)
C27_2 H27_2 0.9500
C28_2 H28_2 0.9500

loop_
_geom_torsion_atom_site_label_1
_geom_torsion_atom_site_label_2
_geom_torsion_atom_site_label_3
_geom_torsion_atom_site_label_4
_geom_torsion
C16_1 C1_1 C2_1 C3_1 -80.0(5)
C13_1 C1_1 C2_1 C3_1 168.3(4)
C16_1 C1_1 C2_1 C11_1 102.0(4)
C13_1 C1_1 C2_1 C11_1 -9.7(4)
C11_1 C2_1 C3_1 C4_1 -4.0(6)
C1_1 C2_1 C3_1 C4_1 178.2(3)
C2_1 C3_1 C4_1 C5_1 -177.4(4)
C2_1 C3_1 C4_1 C9_1 2.1(5)
C3_1 C4_1 C5_1 C6_1 177.1(4)
C9_1 C4_1 C5_1 C6_1 -2.3(6)
C4_1 C5_1 C6_1 C7_1 0.5(6)
C5_1 C6_1 C7_1 C8_1 1.5(6)
C6_1 C7_1 C8_1 C9_1 -1.5(7)
C7_1 C8_1 C9_1 C10_1 -178.4(4)
C7_1 C8_1 C9_1 C4_1 -0.4(6)
C5_1 C4_1 C9_1 C10_1 -179.7(4)
C3_1 C4_1 C9_1 C10_1 0.8(5)
C5_1 C4_1 C9_1 C8_1 2.2(5)
C3_1 C4_1 C9_1 C8_1 -177.3(3)
C8_1 C9_1 C10_1 C11_1 176.3(4)
C4_1 C9_1 C10_1 C11_1 -1.7(6)
C9_1 C10_1 C11_1 C2_1 -0.2(6)
C9_1 C10_1 C11_1 C12_1 -179.5(4)
C3_1 C2_1 C11_1 C10_1 3.1(5)
C1_1 C2_1 C11_1 C10_1 -178.7(3)
C3_1 C2_1 C11_1 C12_1 -177.5(4)
C1_1 C2_1 C11_1 C12_1 0.8(4)
C10_1 C11_1 C12_1 O1_1 10.6(7)
C2_1 C11_1 C12_1 O1_1 -168.8(4)
C10_1 C11_1 C12_1 C13_1 -171.8(4)
C2_1 C11_1 C12_1 C13_1 8.8(4)
O1_1 C12_1 C13_1 C14_1 46.8(6)
C11_1 C12_1 C13_1 C14_1 -130.9(4)
O1_1 C12_1 C13_1 C1_1 163.5(4)
C11_1 C12_1 C13_1 C1_1 -14.2(4)
C2_1 C1_1 C13_1 C12_1 14.2(4)
C16_1 C1_1 C13_1 C12_1 -106.3(3)
C2_1 C1_1 C13_1 C14_1 134.8(3)
C16_1 C1_1 C13_1 C14_1 14.3(4)
C12_1 C13_1 C14_1 C15_1 99.3(4)
C1_1 C13_1 C14_1 C15_1 -15.4(4)
C13_1 C14_1 C15_1 C16_1 11.2(4)
C14_1 C15_1 C16_1 C17_1 -179.9(3)
C14_1 C15_1 C16_1 C1_1 -2.1(5)
C2_1 C1_1 C16_1 C15_1 -121.1(4)
C13_1 C1_1 C16_1 C15_1 -7.8(4)
C2_1 C1_1 C16_1 C17_1 56.7(5)
C13_1 C1_1 C16_1 C17_1 170.1(3)
C15_1 C16_1 C17_1 C18_1 53.2(5)
C1_1 C16_1 C17_1 C18_1 -124.3(4)
C15_1 C16_1 C17_1 C22_1 -125.9(4)
C1_1 C16_1 C17_1 C22_1 56.6(5)
C22_1 C17_1 C18_1 C19_1 1.0(6)
C16_1 C17_1 C18_1 C19_1 -178.1(4)
C17_1 C18_1 C19_1 C20_1 -0.8(6)
C18_1 C19_1 C20_1 C21_1 -0.2(6)
C19_1 C20_1 C21_1 C22_1 0.9(6)
C20_1 C21_1 C22_1 C17_1 -0.7(6)
C20_1 C21_1 C22_1 C23_1 179.9(3)
C18_1 C17_1 C22_1 C21_1 -0.3(5)
C16_1 C17_1 C22_1 C21_1 178.8(3)
C18_1 C17_1 C22_1 C23_1 179.2(3)
C16_1 C17_1 C22_1 C23_1 -1.7(5)
C21_1 C22_1 C23_1 C24_1 -128.0(4)
C17_1 C22_1 C23_1 C24_1 52.6(5)
C21_1 C22_1 C23_1 C28_1 53.9(5)
C17_1 C22_1 C23_1 C28_1 -125.6(4)
C28_1 C23_1 C24_1 C25_1 2.6(5)
C22_1 C23_1 C24_1 C25_1 -175.6(3)
C23_1 C24_1 C25_1 C26_1 -1.4(5)
C24_1 C25_1 C26_1 C27_1 -0.9(6)
C25_1 C26_1 C27_1 C28_1 1.9(6)
C26_1 C27_1 C28_1 C23_1 -0.7(6)
C24_1 C23_1 C28_1 C27_1 -1.5(5)
C22_1 C23_1 C28_1 C27_1 176.8(4)
C16_2 C1_2 C2_2 C3_2 79.4(5)
C13_2 C1_2 C2_2 C3_2 -169.4(4)
C16_2 C1_2 C2_2 C11_2 -101.3(3)
C13_2 C1_2 C2_2 C11_2 9.9(4)
C11_2 C2_2 C3_2 C4_2 3.3(5)
C1_2 C2_2 C3_2 C4_2 -177.5(3)
C2_2 C3_2 C4_2 C5_2 177.3(4)
C2_2 C3_2 C4_2 C9_2 -1.1(5)
C3_2 C4_2 C5_2 C6_2 -175.8(4)
C9_2 C4_2 C5_2 C6_2 2.6(6)
C4_2 C5_2 C6_2 C7_2 -1.1(6)
C5_2 C6_2 C7_2 C8_2 -0.8(6)
C6_2 C7_2 C8_2 C9_2 1.1(6)
C7_2 C8_2 C9_2 C10_2 178.3(4)
C7_2 C8_2 C9_2 C4_2 0.4(6)
C5_2 C4_2 C9_2 C10_2 179.8(3)
C3_2 C4_2 C9_2 C10_2 -1.7(5)
C5_2 C4_2 C9_2 C8_2 -2.2(5)
C3_2 C4_2 C9_2 C8_2 176.3(3)
C8_2 C9_2 C10_2 C11_2 -175.6(4)
C4_2 C9_2 C10_2 C11_2 2.3(6)
C9_2 C10_2 C11_2 C2_2 -0.2(6)
C9_2 C10_2 C11_2 C12_2 178.3(4)
C3_2 C2_2 C11_2 C10_2 -2.7(6)
C1_2 C2_2 C11_2 C10_2 178.0(3)
C3_2 C2_2 C11_2 C12_2 178.5(3)
C1_2 C2_2 C11_2 C12_2 -0.8(4)
C10_2 C11_2 C12_2 O1_2 -8.0(7)
C2_2 C11_2 C12_2 O1_2 170.6(4)
C10_2 C11_2 C12_2 C13_2 172.3(4)
C2_2 C11_2 C12_2 C13_2 -9.1(4)
O1_2 C12_2 C13_2 C14_2 -48.6(5)
C11_2 C12_2 C13_2 C14_2 131.1(3)
O1_2 C12_2 C13_2 C1_2 -165.1(4)
C11_2 C12_2 C13_2 C1_2 14.6(4)
C2_2 C1_2 C13_2 C12_2 -14.5(4)
C16_2 C1_2 C13_2 C12_2 105.0(3)
C2_2 C1_2 C13_2 C14_2 -134.6(3)
C16_2 C1_2 C13_2 C14_2 -15.0(4)
C12_2 C13_2 C14_2 C15_2 -97.8(3)
C1_2 C13_2 C14_2 C15_2 16.6(4)
C13_2 C14_2 C15_2 C16_2 -12.6(4)
C14_2 C15_2 C16_2 C17_2 -178.1(3)
C14_2 C15_2 C16_2 C1_2 3.2(4)
C2_2 C1_2 C16_2 C15_2 120.6(3)
C13_2 C1_2 C16_2 C15_2 7.5(4)
C2_2 C1_2 C16_2 C17_2 -58.2(4)
C13_2 C1_2 C16_2 C17_2 -171.2(3)
C15_2 C16_2 C17_2 C18_2 -52.9(5)
C1_2 C16_2 C17_2 C18_2 125.7(4)
C15_2 C16_2 C17_2 C22_2 124.8(4)
C1_2 C16_2 C17_2 C22_2 -56.6(5)
C22_2 C17_2 C18_2 C19_2 -0.5(5)
C16_2 C17_2 C18_2 C19_2 177.3(3)
C17_2 C18_2 C19_2 C20_2 0.0(5)
C18_2 C19_2 C20_2 C21_2 1.1(5)
C19_2 C20_2 C21_2 C22_2 -1.7(5)
C20_2 C21_2 C22_2 C17_2 1.2(5)
C20_2 C21_2 C22_2 C23_2 -177.9(3)
C18_2 C17_2 C22_2 C21_2 0.0(5)
C16_2 C17_2 C22_2 C21_2 -177.7(3)
C18_2 C17_2 C22_2 C23_2 179.0(3)
C16_2 C17_2 C22_2 C23_2 1.3(5)
C21_2 C22_2 C23_2 C24_2 126.9(4)
C17_2 C22_2 C23_2 C24_2 -52.2(5)
C21_2 C22_2 C23_2 C28_2 -53.3(5)
C17_2 C22_2 C23_2 C28_2 127.6(4)
C28_2 C23_2 C24_2 C25_2 -2.7(5)
C22_2 C23_2 C24_2 C25_2 177.1(3)
C23_2 C24_2 C25_2 C26_2 1.6(6)
C24_2 C25_2 C26_2 C27_2 0.1(6)
C25_2 C26_2 C27_2 C28_2 -0.7(7)
C26_2 C27_2 C28_2 C23_2 -0.5(7)
C24_2 C23_2 C28_2 C27_2 2.2(6)
C22_2 C23_2 C28_2 C27_2 -177.6(4)
